data_7225485
loop_
_publ_author_name
'Wang, Haijun'
'Cheng, Fujun'
'Zou, Changchang'
'Li, Qianqian'
'Hua, Yinying'
'Duan, Jingui'
'Jin, Wanqin'

_publ_section_title
;
 Design and synthesis of luminescent porous coordination polymers for
 chromaticity modulation, sensing of nitrobenzene and iodine encapsulation
;
_journal_issue 30
_journal_name_full CrystEngComm
_journal_page_first 5639
_journal_paper_doi 10.1039/C6CE00960C
_journal_volume 18
_journal_year 2016
_chemical_formula_sum 'C15 H11 La O8'
_chemical_formula_weight 458.15
_chemical_name_systematic
;
 ?
;
_space_group_crystal_system monoclinic
_space_group_IT_number 15
_space_group_name_Hall '-C 2yc'
_space_group_name_H-M_alt 'C 1 2/c 1'
_symmetry_space_group_name_Hall '-C 2yc'
_symmetry_space_group_name_H-M 'C 1 2/c 1'
_atom_sites_solution_hydrogens mixed
_audit_creation_method SHELXL-2013
_audit_update_record
;
2016-02-18 deposited with the CCDC.
2016-06-03 downloaded from the CCDC.
;
_cell_angle_alpha 90
_cell_angle_beta 96.635(8)
_cell_angle_gamma 90
_cell_formula_units_Z 8
_cell_length_a 24.799(18)
_cell_length_b 13.263(10)
_cell_length_c 14.971(11)
_cell_measurement_temperature 296(2)
_cell_volume 4891(6)
_computing_structure_refinement 'SHELXL-2013 (Sheldrick, 2013)'
_diffrn_ambient_temperature 296(2)
_diffrn_measured_fraction_theta_full 0.979
_diffrn_measured_fraction_theta_max 0.999
_diffrn_radiation_type MoK\a
_diffrn_radiation_wavelength 0.71073
_diffrn_reflns_av_R_equivalents 0.0444
_diffrn_reflns_av_unetI/netI 0.0417
_diffrn_reflns_Laue_measured_fraction_full 0.979
_diffrn_reflns_Laue_measured_fraction_max 0.999
_diffrn_reflns_limit_h_max 29
_diffrn_reflns_limit_h_min -29
_diffrn_reflns_limit_k_max 15
_diffrn_reflns_limit_k_min -15
_diffrn_reflns_limit_l_max 17
_diffrn_reflns_limit_l_min -17
_diffrn_reflns_number 15669
_diffrn_reflns_point_group_measured_fraction_full 0.979
_diffrn_reflns_point_group_measured_fraction_max 0.999
_diffrn_reflns_theta_full 25.242
_diffrn_reflns_theta_max 25.048
_diffrn_reflns_theta_min 1.653
_exptl_absorpt_coefficient_mu 1.773
_exptl_crystal_density_diffrn 1.244
_exptl_crystal_F_000 1776
_exptl_crystal_size_max 0.120
_exptl_crystal_size_mid 0.100
_exptl_crystal_size_min 0.100
_refine_diff_density_max 2.067
_refine_diff_density_min -1.216
_refine_diff_density_rms 0.128
_refine_ls_extinction_method none
_refine_ls_goodness_of_fit_ref 1.132
_refine_ls_hydrogen_treatment constr
_refine_ls_matrix_type full
_refine_ls_number_parameters 217
_refine_ls_number_reflns 4325
_refine_ls_number_restraints 342
_refine_ls_restrained_S_all 1.130
_refine_ls_R_factor_all 0.0570
_refine_ls_R_factor_gt 0.0448
_refine_ls_shift/su_max 0.003
_refine_ls_shift/su_mean 0.000
_refine_ls_structure_factor_coef Fsqd
_refine_ls_weighting_details
;
 w=1/[\s^2^(Fo^2^)+(0.0726P)^2^+11.3816P]
 where P=(Fo^2^+2Fc^2^)/3
;
_refine_ls_weighting_scheme calc
_refine_ls_wR_factor_gt 0.1228
_refine_ls_wR_factor_ref 0.1331
_reflns_Friedel_coverage 0.000
_reflns_number_gt 3413
_reflns_number_total 4325
_reflns_threshold_expression 'I > 2\s(I)'
_cod_data_source_file c6ce00960c2.cif
_cod_data_source_block as
_cod_depositor_comments 'Adding full bibliography for 7225479--7225485.cif.'
_cod_database_code 7225485
_shelx_space_group_comment
;
The symmetry employed for this shelxl refinement is uniquely defined
by the following loop, which should always be used as a source of
symmetry information in preference to the above space-group names.
They are only intended as comments.
;
_shelx_estimated_absorpt_t_min 0.815
_shelx_estimated_absorpt_t_max 0.843
_platon_squeeze_void_probe_radius 1.20
_shelxl_version_number 2013-2

loop_
_space_group_symop_operation_xyz
'x, y, z'
'-x, y, -z+1/2'
'x+1/2, y+1/2, z'
'-x+1/2, y+1/2, -z+1/2'
'-x, -y, -z'
'x, -y, z-1/2'
'-x+1/2, -y+1/2, -z'
'x+1/2, -y+1/2, z-1/2'

loop_
_atom_site_label
_atom_site_type_symbol
_atom_site_fract_x
_atom_site_fract_y
_atom_site_fract_z
_atom_site_U_iso_or_equiv
_atom_site_adp_type
_atom_site_occupancy
_atom_site_site_symmetry_order
_atom_site_calc_flag
_atom_site_refinement_flags_posn
_atom_site_refinement_flags_adp
C1 C 0.2495(2) -0.0662(4) 0.9261(4) 0.0401(12) Uani 1 1 d . U
C2 C 0.2149(2) 0.0070(4) 0.8696(4) 0.0380(11) Uani 1 1 d . U
C3 C 0.2367(2) 0.0567(4) 0.7995(3) 0.0384(12) Uani 1 1 d . U
H3 H 0.2722 0.0436 0.7887 0.046 Uiso 1 1 calc R U
C4 C 0.2059(2) 0.1244(4) 0.7469(3) 0.0366(11) Uani 1 1 d . U
C5 C 0.1535(2) 0.1465(5) 0.7656(4) 0.0409(13) Uani 1 1 d . U
H5 H 0.1327 0.1929 0.7300 0.049 Uiso 1 1 calc R U
C6 C 0.1316(2) 0.1004(4) 0.8367(4) 0.0387(12) Uani 1 1 d . U
C7 C 0.1622(2) 0.0276(4) 0.8861(3) 0.0375(12) Uani 1 1 d . U
H7 H 0.1471 -0.0078 0.9308 0.045 Uiso 1 1 calc R U
C8 C 0.2274(2) 0.1738(5) 0.6665(4) 0.0444(12) Uani 1 1 d . U
C9 C 0.0774(2) 0.1312(5) 0.8604(4) 0.0420(12) Uani 1 1 d . U
C10 C 0.0616(3) 0.2322(5) 0.8544(5) 0.0570(16) Uani 1 1 d . U
H10 H 0.0841 0.2794 0.8317 0.068 Uiso 1 1 calc R U
C11 C 0.0127(3) 0.2631(5) 0.8819(5) 0.0538(15) Uani 1 1 d . U
H11 H 0.0023 0.3304 0.8763 0.065 Uiso 1 1 calc R U
C12 C -0.0207(2) 0.1939(4) 0.9177(4) 0.0439(13) Uani 1 1 d . U
C13 C -0.0063(2) 0.0941(5) 0.9214(4) 0.0505(14) Uani 1 1 d . U
H13 H -0.0293 0.0468 0.9428 0.061 Uiso 1 1 calc R U
C14 C 0.0428(2) 0.0632(5) 0.8934(4) 0.0472(14) Uani 1 1 d . U
H14 H 0.0523 -0.0047 0.8970 0.057 Uiso 1 1 calc R U
C15 C -0.0703(2) 0.2284(5) 0.9574(4) 0.0474(14) Uani 1 1 d . U
La1 La 0.32989(2) -0.20785(2) 1.03064(2) 0.03196(15) Uani 1 1 d . U
O1 O 0.3798(3) -0.0570(6) 1.1064(5) 0.113(2) Uani 1 1 d . U
H1B H 0.3911 -0.0194 1.0665 0.170 Uiso 1 1 d R U
H1C H 0.3580 -0.0239 1.1352 0.170 Uiso 1 1 d R U
O2 O 0.3751(3) -0.2766(5) 1.1788(4) 0.097(2) Uani 1 1 d . U
H2A H 0.3975 -0.3222 1.1680 0.145 Uiso 1 1 d R U
H2B H 0.3920 -0.2292 1.2083 0.145 Uiso 1 1 d R U
O3 O 0.29936(16) -0.0534(3) 0.9363(3) 0.0519(10) Uani 1 1 d . U
O4 O 0.22684(15) -0.1398(3) 0.9618(3) 0.0430(9) Uani 1 1 d . U
O5 O 0.27489(16) 0.1514(4) 0.6523(3) 0.0566(11) Uani 1 1 d . U
O6 O 0.19728(18) 0.2347(4) 0.6236(3) 0.0485(10) Uani 1 1 d . U
O7 O -0.08402(19) 0.3193(4) 0.9533(4) 0.0672(13) Uani 1 1 d . U
O8 O -0.09801(17) 0.1632(4) 0.9937(3) 0.0565(11) Uani 1 1 d . U

loop_
_atom_site_aniso_label
_atom_site_aniso_U_11
_atom_site_aniso_U_22
_atom_site_aniso_U_33
_atom_site_aniso_U_23
_atom_site_aniso_U_13
_atom_site_aniso_U_12
C1 0.032(2) 0.046(3) 0.044(3) 0.007(2) 0.014(2) 0.007(2)
C2 0.033(2) 0.043(3) 0.040(2) 0.003(2) 0.013(2) 0.007(2)
C3 0.027(2) 0.050(3) 0.041(3) 0.007(2) 0.014(2) 0.006(2)
C4 0.029(2) 0.049(3) 0.034(2) 0.008(2) 0.0099(19) 0.004(2)
C5 0.030(3) 0.056(3) 0.039(3) 0.014(2) 0.012(2) 0.008(2)
C6 0.028(2) 0.052(3) 0.038(2) 0.007(2) 0.013(2) 0.007(2)
C7 0.031(3) 0.047(3) 0.036(2) 0.009(2) 0.015(2) 0.006(2)
C8 0.036(3) 0.062(3) 0.038(3) 0.004(2) 0.016(2) -0.004(2)
C9 0.034(3) 0.053(3) 0.043(3) 0.008(2) 0.018(2) 0.010(2)
C10 0.043(3) 0.061(3) 0.073(4) 0.019(3) 0.029(3) 0.011(3)
C11 0.041(3) 0.053(3) 0.072(4) 0.011(3) 0.027(3) 0.015(3)
C12 0.029(3) 0.055(3) 0.051(3) 0.009(2) 0.019(2) 0.010(2)
C13 0.032(3) 0.060(3) 0.064(3) 0.011(3) 0.023(2) 0.006(2)
C14 0.037(3) 0.049(3) 0.060(3) 0.008(3) 0.025(2) 0.007(2)
C15 0.031(3) 0.057(3) 0.057(3) 0.006(3) 0.016(2) 0.010(2)
La1 0.0207(2) 0.0468(2) 0.0296(2) 0.00025(12) 0.00846(13) 0.00345(12)
O1 0.108(5) 0.123(5) 0.108(5) -0.032(4) 0.009(4) -0.054(4)
O2 0.105(5) 0.120(5) 0.059(3) 0.004(3) -0.016(3) 0.038(4)
O3 0.032(2) 0.058(2) 0.064(2) 0.018(2) 0.0029(18) 0.0030(19)
O4 0.036(2) 0.048(2) 0.047(2) 0.0108(17) 0.0172(16) 0.0030(17)
O5 0.036(2) 0.090(3) 0.047(2) 0.020(2) 0.0181(18) 0.003(2)
O6 0.047(2) 0.068(3) 0.032(2) 0.0171(19) 0.0121(18) 0.001(2)
O7 0.041(2) 0.062(3) 0.105(4) 0.004(3) 0.036(2) 0.008(2)
O8 0.036(2) 0.065(3) 0.074(3) 0.015(2) 0.030(2) 0.017(2)

loop_
_atom_type_symbol
_atom_type_description
_atom_type_scat_dispersion_real
_atom_type_scat_dispersion_imag
_atom_type_scat_source
C C 0.0033 0.0016 'International Tables Vol C Tables 4.2.6.8 and 6.1.1.4'
H H 0.0000 0.0000 'International Tables Vol C Tables 4.2.6.8 and 6.1.1.4'
O O 0.0106 0.0060 'International Tables Vol C Tables 4.2.6.8 and 6.1.1.4'
La La -0.2871 2.4523 'International Tables Vol C Tables 4.2.6.8 and 6.1.1.4'

loop_
_geom_angle_atom_site_label_1
_geom_angle_atom_site_label_2
_geom_angle_atom_site_label_3
_geom_angle
_geom_angle_site_symmetry_1
_geom_angle_site_symmetry_3
O3 C1 O4 122.4(5) . .
O3 C1 C2 118.8(5) . .
O4 C1 C2 118.8(5) . .
O3 C1 La1 55.6(3) . .
O4 C1 La1 66.8(3) . .
C2 C1 La1 174.0(4) . .
C7 C2 C3 119.7(5) . .
C7 C2 C1 121.4(5) . .
C3 C2 C1 118.9(5) . .
C4 C3 C2 120.2(5) . .
C4 C3 H3 119.9 . .
C2 C3 H3 119.9 . .
C3 C4 C5 119.6(5) . .
C3 C4 C8 121.0(5) . .
C5 C4 C8 119.4(5) . .
C6 C5 C4 121.2(5) . .
C6 C5 H5 119.4 . .
C4 C5 H5 119.4 . .
C7 C6 C5 118.5(5) . .
C7 C6 C9 121.1(5) . .
C5 C6 C9 120.4(5) . .
C2 C7 C6 120.7(5) . .
C2 C7 H7 119.6 . .
C6 C7 H7 119.6 . .
O6 C8 O5 126.3(5) . .
O6 C8 C4 116.6(5) . .
O5 C8 C4 117.0(5) . .
C14 C9 C10 118.0(5) . .
C14 C9 C6 121.7(5) . .
C10 C9 C6 120.2(5) . .
C11 C10 C9 120.9(6) . .
C11 C10 H10 119.6 . .
C9 C10 H10 119.6 . .
C12 C11 C10 120.1(6) . .
C12 C11 H11 119.9 . .
C10 C11 H11 119.9 . .
C13 C12 C11 119.4(5) . .
C13 C12 C15 120.1(5) . .
C11 C12 C15 120.4(5) . .
C12 C13 C14 120.3(6) . .
C12 C13 H13 119.8 . .
C14 C13 H13 119.8 . .
C9 C14 C13 121.2(6) . .
C9 C14 H14 119.4 . .
C13 C14 H14 119.4 . .
O7 C15 O8 121.5(5) . .
O7 C15 C12 120.3(5) . .
O8 C15 C12 118.2(6) . .
O7 C15 La1 60.5(3) . 3_455
O8 C15 La1 61.0(3) . 3_455
C12 C15 La1 178.0(5) . 3_455
O6 La1 O4 72.13(14) 4_546 7_547
O6 La1 O5 131.48(15) 4_546 6_556
O4 La1 O5 81.40(14) 7_547 6_556
O6 La1 O2 139.3(2) 4_546 .
O4 La1 O2 82.11(19) 7_547 .
O5 La1 O2 72.3(2) 6_556 .
O6 La1 O1 136.9(2) 4_546 .
O4 La1 O1 150.53(18) 7_547 .
O5 La1 O1 73.74(19) 6_556 .
O2 La1 O1 75.5(2) . .
O6 La1 O3 72.35(16) 4_546 .
O4 La1 O3 123.18(14) 7_547 .
O5 La1 O3 90.62(16) 6_556 .
O2 La1 O3 147.67(19) . .
O1 La1 O3 73.4(2) . .
O6 La1 O7 76.77(17) 4_546 3_545
O4 La1 O7 129.95(15) 7_547 3_545
O5 La1 O7 146.54(17) 6_556 3_545
O2 La1 O7 97.9(2) . 3_545
O1 La1 O7 72.8(2) . 3_545
O3 La1 O7 81.21(15) . 3_545
O6 La1 O8 73.36(16) 4_546 3_545
O4 La1 O8 83.13(15) 7_547 3_545
O5 La1 O8 143.19(15) 6_556 3_545
O2 La1 O8 72.66(19) . 3_545
O1 La1 O8 107.6(2) . 3_545
O3 La1 O8 125.59(14) . 3_545
O7 La1 O8 50.46(15) 3_545 3_545
O6 La1 O4 67.20(13) 4_546 .
O4 La1 O4 77.26(14) 7_547 .
O5 La1 O4 67.73(13) 6_556 .
O2 La1 O4 137.08(18) . .
O1 La1 O4 106.7(2) . .
O3 La1 O4 48.41(12) . .
O7 La1 O4 124.13(15) 3_545 .
O8 La1 O4 139.66(15) 3_545 .
O6 La1 C15 73.22(17) 4_546 3_545
O4 La1 C15 106.85(16) 7_547 3_545
O5 La1 C15 154.90(17) 6_556 3_545
O2 La1 C15 85.2(2) . 3_545
O1 La1 C15 90.3(2) . 3_545
O3 La1 C15 103.47(16) . 3_545
O7 La1 C15 25.07(16) 3_545 3_545
O8 La1 C15 25.39(16) 3_545 3_545
O4 La1 C15 136.72(15) . 3_545
O6 La1 C1 67.32(16) 4_546 .
O4 La1 C1 100.72(15) 7_547 .
O5 La1 C1 79.08(15) 6_556 .
O2 La1 C1 150.49(18) . .
O1 La1 C1 90.0(2) . .
O3 La1 C1 23.62(14) . .
O7 La1 C1 102.18(16) 3_545 .
O8 La1 C1 136.80(14) 3_545 .
O4 La1 C1 24.80(13) . .
C15 La1 C1 121.02(16) 3_545 .
O6 La1 La1 63.44(10) 4_546 7_547
O4 La1 La1 41.42(9) 7_547 7_547
O5 La1 La1 69.71(10) 6_556 7_547
O2 La1 La1 114.47(18) . 7_547
O1 La1 La1 135.86(17) . 7_547
O3 La1 La1 83.01(10) . 7_547
O7 La1 La1 140.00(14) 3_545 7_547
O8 La1 La1 116.44(12) 3_545 7_547
O4 La1 La1 35.84(9) . 7_547
C15 La1 La1 131.90(14) 3_545 7_547
C1 La1 La1 59.74(12) . 7_547
La1 O1 H1B 109.2 . .
La1 O1 H1C 109.0 . .
H1B O1 H1C 109.5 . .
La1 O2 H2A 108.8 . .
La1 O2 H2B 109.3 . .
H2A O2 H2B 109.5 . .
C1 O3 La1 100.7(3) . .
C1 O4 La1 157.9(4) . 7_547
C1 O4 La1 88.4(3) . .
La1 O4 La1 102.74(14) 7_547 .
C8 O5 La1 130.6(4) . 6
C8 O6 La1 141.3(4) . 4_556
C15 O7 La1 94.4(4) . 3_455
C15 O8 La1 93.6(4) . 3_455

loop_
_geom_bond_atom_site_label_1
_geom_bond_atom_site_label_2
_geom_bond_distance
_geom_bond_site_symmetry_2
C1 O3 1.239(7) .
C1 O4 1.275(7) .
C1 C2 1.493(8) .
C1 La1 3.038(6) .
C2 C7 1.385(7) .
C2 C3 1.401(7) .
C3 C4 1.368(7) .
C3 H3 0.9300 .
C4 C5 1.393(7) .
C4 C8 1.520(7) .
C5 C6 1.391(7) .
C5 H5 0.9300 .
C6 C7 1.387(8) .
C6 C9 1.487(7) .
C7 H7 0.9300 .
C8 O6 1.229(8) .
C8 O5 1.255(7) .
C9 C14 1.375(8) .
C9 C10 1.396(9) .
C10 C11 1.386(8) .
C10 H10 0.9300 .
C11 C12 1.385(9) .
C11 H11 0.9300 .
C12 C13 1.371(8) .
C12 C15 1.499(8) .
C13 C14 1.394(7) .
C13 H13 0.9300 .
C14 H14 0.9300 .
C15 O7 1.251(8) .
C15 O8 1.265(8) .
C15 La1 2.943(6) 3_455
La1 O6 2.452(4) 4_546
La1 O4 2.472(4) 7_547
La1 O5 2.512(4) 6_556
La1 O2 2.536(6) .
La1 O1 2.549(6) .
La1 O3 2.552(4) .
La1 O7 2.569(5) 3_545
La1 O8 2.580(4) 3_545
La1 O4 2.793(4) .
La1 C15 2.943(6) 3_545
La1 La1 4.117(3) 7_547
O1 H1B 0.8501 .
O1 H1C 0.8499 .
O2 H2A 0.8500 .
O2 H2B 0.8500 .
O4 La1 2.472(4) 7_547
O5 La1 2.512(4) 6
O6 La1 2.452(4) 4_556
O7 La1 2.569(5) 3_455
O8 La1 2.580(4) 3_455

loop_
_geom_torsion_atom_site_label_1
_geom_torsion_atom_site_label_2
_geom_torsion_atom_site_label_3
_geom_torsion_atom_site_label_4
_geom_torsion
_geom_torsion_site_symmetry_4
O3 C1 C2 C7 -150.0(6) .
O4 C1 C2 C7 30.2(8) .
O3 C1 C2 C3 29.0(8) .
O4 C1 C2 C3 -150.8(5) .
C7 C2 C3 C4 -0.8(9) .
C1 C2 C3 C4 -179.8(5) .
C2 C3 C4 C5 2.4(9) .
C2 C3 C4 C8 -175.7(5) .
C3 C4 C5 C6 -0.4(9) .
C8 C4 C5 C6 177.8(5) .
C4 C5 C6 C7 -3.4(9) .
C4 C5 C6 C9 174.9(6) .
C3 C2 C7 C6 -3.1(9) .
C1 C2 C7 C6 175.9(5) .
C5 C6 C7 C2 5.1(9) .
C9 C6 C7 C2 -173.2(5) .
C3 C4 C8 O6 -179.1(6) .
C5 C4 C8 O6 2.8(9) .
C3 C4 C8 O5 -1.8(9) .
C5 C4 C8 O5 -179.9(6) .
C7 C6 C9 C14 -35.3(9) .
C5 C6 C9 C14 146.5(6) .
C7 C6 C9 C10 141.0(6) .
C5 C6 C9 C10 -37.3(9) .
C14 C9 C10 C11 0.7(10) .
C6 C9 C10 C11 -175.7(6) .
C9 C10 C11 C12 1.4(11) .
C10 C11 C12 C13 -3.3(11) .
C10 C11 C12 C15 172.9(7) .
C11 C12 C13 C14 3.0(10) .
C15 C12 C13 C14 -173.1(6) .
C10 C9 C14 C13 -1.0(9) .
C6 C9 C14 C13 175.3(6) .
C12 C13 C14 C9 -0.9(10) .
C13 C12 C15 O7 -179.1(7) .
C11 C12 C15 O7 4.7(10) .
C13 C12 C15 O8 -0.1(10) .
C11 C12 C15 O8 -176.3(6) .
O4 C1 O3 La1 2.4(6) .
C2 C1 O3 La1 -177.3(4) .
O3 C1 O4 La1 -123.4(8) 7_547
C2 C1 O4 La1 56.3(11) 7_547
La1 C1 O4 La1 -121.2(9) 7_547
O3 C1 O4 La1 -2.2(6) .
C2 C1 O4 La1 177.6(5) .
O6 C8 O5 La1 -3.7(11) 6
C4 C8 O5 La1 179.3(4) 6
O5 C8 O6 La1 39.9(12) 4_556
C4 C8 O6 La1 -143.1(5) 4_556
O8 C15 O7 La1 -1.0(7) 3_455
C12 C15 O7 La1 177.9(5) 3_455
O7 C15 O8 La1 1.0(7) 3_455
C12 C15 O8 La1 -177.9(5) 3_455

loop_
_platon_squeeze_void_nr
_platon_squeeze_void_average_x
_platon_squeeze_void_average_y
_platon_squeeze_void_average_z
_platon_squeeze_void_volume
_platon_squeeze_void_count_electrons
_platon_squeeze_void_content
1 0.478 0.008 -0.002 2352 557 ' '
